data_2213242
loop_
_publ_author_name
'Yuan, Da-Qiang'
'Lian, Fen-Yan'
'Hong, Mao-Chun'

_publ_section_title
;<i>catena</i>-Poly[[[triaqua(4,4'-bipyridine
 <i>N</i>,<i>N</i>'-dioxide-\k<i>O</i>)dichloridocerium(III)]-<i>{\m</i>}~2~-4,4'-bipyridine
 <i>N</i>,<i>N</i>'-dioxide-\k^2^<i>O</i>:<i>O</i>'] chloride monohydrate]
;
_journal_coeditor_code CI2363
_journal_issue 5
_journal_name_full 'Acta Crystallographica Section E'
_journal_page_first m1430
_journal_page_last m1430
_journal_paper_doi 10.1107/S1600536807019010
_journal_volume 63
_journal_year 2007
_chemical_formula_iupac '[Ce Cl2 (C10 H8 N2 O2)2 (H2 O)3] Cl, H2 O)'
_chemical_formula_moiety 'C20 H22 Ce Cl2 N4 O7 +, Cl -, H2 O1'
_chemical_formula_sum 'C20 H24 Ce Cl3 N4 O8'
_chemical_formula_weight 694.90
_chemical_name_systematic
;
<i>catena</i>-Poly[[[triaqua(4,4'-bipyridine
N,N'-dioxide-\kO)dichloridocerium(III)]-<i>\m</i>~2~-4,4'-bipyridine
N,N'-dioxide-\k^2^O:O'] chloride monohydrate]
;
_space_group_IT_number 2
_symmetry_cell_setting triclinic
_symmetry_space_group_name_Hall '-P 1'
_symmetry_space_group_name_H-M 'P -1'
_atom_sites_solution_hydrogens geom
_atom_sites_solution_primary direct
_atom_sites_solution_secondary difmap
_audit_creation_method SHELXL-97
_cell_angle_alpha 83.362(5)
_cell_angle_beta 73.027(4)
_cell_angle_gamma 86.190(6)
_cell_formula_units_Z 2
_cell_length_a 8.66770(10)
_cell_length_b 10.4584(3)
_cell_length_c 14.7861(3)
_cell_measurement_reflns_used 3563
_cell_measurement_temperature 293(2)
_cell_measurement_theta_max 27.4853
_cell_measurement_theta_min 2.3169
_cell_volume 1272.63(6)
_computing_cell_refinement CrystalClear
_computing_data_collection 'CrystalClear (Rigaku/MSC, 2004)'
_computing_data_reduction CrystalClear
_computing_molecular_graphics SHELXTL
_computing_publication_material SHELXTL
_computing_structure_refinement SHELXTL
_computing_structure_solution 'SHELXTL (Sheldrick, 1997)'
_diffrn_ambient_temperature 293(2)
_diffrn_detector_area_resol_mean 14.6306
_diffrn_measured_fraction_theta_full 0.981
_diffrn_measured_fraction_theta_max 0.976
_diffrn_measurement_device_type 'Rigaku Mercury CCD'
_diffrn_measurement_method \w
_diffrn_radiation_monochromator graphite
_diffrn_radiation_source 'fine-focus sealed tube'
_diffrn_radiation_type MoK\a
_diffrn_radiation_wavelength 0.71073
_diffrn_reflns_av_R_equivalents 0.0186
_diffrn_reflns_av_sigmaI/netI 0.0312
_diffrn_reflns_limit_h_max 10
_diffrn_reflns_limit_h_min -11
_diffrn_reflns_limit_k_max 9
_diffrn_reflns_limit_k_min -13
_diffrn_reflns_limit_l_max 19
_diffrn_reflns_limit_l_min -19
_diffrn_reflns_number 9756
_diffrn_reflns_theta_full 25.00
_diffrn_reflns_theta_max 27.48
_diffrn_reflns_theta_min 2.32
_diffrn_standards_number 0
_exptl_absorpt_coefficient_mu 2.156
_exptl_absorpt_correction_T_max 0.8133
_exptl_absorpt_correction_T_min 0.4438
_exptl_absorpt_correction_type multi-scan
_exptl_absorpt_process_details '(CrystalClear; Rigaku/MSC, 2004)'
_exptl_crystal_colour Orange
_exptl_crystal_density_diffrn 1.813
_exptl_crystal_density_method 'not measured'
_exptl_crystal_description Prism
_exptl_crystal_F_000 690
_exptl_crystal_size_max 0.45
_exptl_crystal_size_mid 0.22
_exptl_crystal_size_min 0.10
_refine_diff_density_max 1.307
_refine_diff_density_min -1.132
_refine_ls_extinction_method none
_refine_ls_goodness_of_fit_ref 1.064
_refine_ls_hydrogen_treatment constr
_refine_ls_matrix_type full
_refine_ls_number_parameters 325
_refine_ls_number_reflns 5698
_refine_ls_number_restraints 0
_refine_ls_restrained_S_all 1.064
_refine_ls_R_factor_all 0.0358
_refine_ls_R_factor_gt 0.0326
_refine_ls_shift/su_max 0.001
_refine_ls_shift/su_mean 0.000
_refine_ls_structure_factor_coef Fsqd
_refine_ls_weighting_details 'calc w=1/[\s^2^(Fo^2^)+(0.0423P)^2^+2.1096P] where P=(Fo^2^+2Fc^2^)/3'
_refine_ls_weighting_scheme calc
_refine_ls_wR_factor_gt 0.0814
_refine_ls_wR_factor_ref 0.0835
_reflns_number_gt 5315
_reflns_number_total 5698
_reflns_threshold_expression I>2\s(I)
_cod_data_source_file ci2363.cif
_cod_data_source_block I
_cod_depositor_comments
;
The following automatic conversions were performed:
'_symmetry_cell_setting' value 'Triclinic' changed to 'triclinic'
according to '/home/saulius/struct/CIF-dictionaries/cif_core.dic'
dictionary named 'cif_core.dic' version 2.4.1 from 2010-06-29.

Automatic conversion script
Id: cif_fix_enum 1527 2010-12-29 10:47:43Z saulius 

The following automatic conversions were performed:

'_symmetry_cell_setting' value 'Triclinic' changed to 'triclinic'
according to /home/saulius/struct/CIF-dictionaries/cif_core.dic
dictionary named 'cif_core.dic' version 2.4.1 from 2010-06-29.

Automatic conversion script
Id: cif_fix_values 1715 2011-07-08 13:25:40Z adriana 
;
_cod_database_code 2213242
_cod_database_fobs_code 2213242

loop_
_symmetry_equiv_pos_as_xyz
'x, y, z'
'-x, -y, -z'

loop_
_atom_site_type_symbol
_atom_site_label
_atom_site_fract_x
_atom_site_fract_y
_atom_site_fract_z
_atom_site_U_iso_or_equiv
_atom_site_adp_type
_atom_site_calc_flag
_atom_site_refinement_flags
_atom_site_occupancy
Ce Ce1 0.00594(2) 0.441087(16) 0.796133(12) 0.01936(7) Uani d . 1
Cl Cl1 -0.11177(11) 0.19676(8) 0.88064(7) 0.03122(19) Uani d . 1
Cl Cl2 0.09043(12) 0.67876(8) 0.84625(6) 0.03285(19) Uani d . 1
Cl Cl3 0.10399(16) 0.85283(13) 0.58040(9) 0.0563(3) Uani d . 1
O O1 -0.2380(4) 0.5682(3) 0.7862(2) 0.0387(7) Uani d . 1
O O2 -0.8044(3) 1.3811(2) 0.8983(2) 0.0350(6) Uani d . 1
O O3 0.7408(4) -0.5185(3) 0.5485(2) 0.0378(6) Uani d . 1
O O4 0.2428(3) 0.3201(3) 0.6970(2) 0.0373(6) Uani d . 1
O O5 -0.1189(4) 0.3598(3) 0.6824(2) 0.0464(8) Uani d . 1
H H5A -0.0935 0.2845 0.6653 0.056 Uiso d R 1
H H5B -0.1466 0.3972 0.6351 0.056 Uiso d R 1
O O6 -0.1698(3) 0.4586(3) 0.96565(18) 0.0332(6) Uani d . 1
H H6A -0.1812 0.5220 0.9984 0.040 Uiso d R 1
H H6B -0.1465 0.3917 0.9983 0.040 Uiso d R 1
O O7 0.1258(4) 0.5682(2) 0.63959(18) 0.0385(7) Uani d . 1
H H7B 0.1148 0.6482 0.6236 0.046 Uiso d R 1
H H7A 0.1731 0.5393 0.5867 0.046 Uiso d R 1
O O8 -0.0742(3) 0.10277(19) 0.62206(14) 0.0154(4) Uani d . 1
H H8A -0.0028 0.0725 0.6485 0.018 Uiso d R 1
H H8B -0.0526 0.0870 0.5645 0.018 Uiso d R 1
N N1 -0.3048(4) 0.6797(3) 0.8165(2) 0.0291(7) Uani d . 1
N N2 -0.7157(4) 1.2713(3) 0.8993(2) 0.0271(6) Uani d . 1
N N3 0.3114(4) 0.2040(3) 0.6792(2) 0.0259(6) Uani d . 1
N N4 0.6763(4) -0.4033(3) 0.5714(2) 0.0284(6) Uani d . 1
C C1 -0.2279(5) 0.7893(4) 0.7815(3) 0.0357(9) Uani d . 1
H H1 -0.1242 0.7867 0.7399 0.043 Uiso calc R 1
C C2 -0.4516(5) 0.6817(4) 0.8794(3) 0.0416(10) Uani d . 1
H H2 -0.5020 0.6048 0.9059 0.050 Uiso calc R 1
C C3 -0.3012(5) 0.9058(4) 0.8068(3) 0.0335(8) Uani d . 1
H H3 -0.2455 0.9810 0.7825 0.040 Uiso calc R 1
C C4 -0.5281(5) 0.7971(4) 0.9050(3) 0.0394(10) Uani d . 1
H H4 -0.6304 0.7972 0.9483 0.047 Uiso calc R 1
C C5 -0.4557(4) 0.9133(3) 0.8673(2) 0.0236(7) Uani d . 1
C C6 -0.5413(4) 1.0395(3) 0.8856(2) 0.0232(7) Uani d . 1
C C7 -0.4733(4) 1.1541(3) 0.8356(3) 0.0299(8) Uani d . 1
H H7 -0.3675 1.1530 0.7966 0.036 Uiso calc R 1
C C8 -0.6954(4) 1.0496(4) 0.9479(3) 0.0297(8) Uani d . 1
H H8 -0.7416 0.9769 0.9859 0.036 Uiso calc R 1
C C9 -0.5622(5) 1.2680(4) 0.8442(3) 0.0320(8) Uani d . 1
H H9 -0.5157 1.3437 0.8114 0.038 Uiso calc R 1
C C10 -0.7813(5) 1.1658(4) 0.9543(3) 0.0313(8) Uani d . 1
H H10 -0.8841 1.1712 0.9966 0.038 Uiso calc R 1
C C11 0.4609(5) 0.1976(4) 0.6179(3) 0.0304(8) Uani d . 1
H H11 0.5140 0.2728 0.5895 0.037 Uiso calc R 1
C C12 0.2344(4) 0.0960(3) 0.7219(3) 0.0282(7) Uani d . 1
H H12 0.1312 0.1022 0.7637 0.034 Uiso calc R 1
C C13 0.5353(4) 0.0786(3) 0.5975(3) 0.0290(7) Uani d . 1
H H13 0.6372 0.0748 0.5540 0.035 Uiso calc R 1
C C14 0.3065(4) -0.0234(4) 0.7045(3) 0.0276(7) Uani d . 1
H H14 0.2523 -0.0971 0.7355 0.033 Uiso calc R 1
C C15 0.4602(4) -0.0351(3) 0.6406(2) 0.0231(7) Uani d . 1
C C16 0.5370(4) -0.1637(3) 0.6185(2) 0.0246(7) Uani d . 1
C C17 0.6976(5) -0.1775(4) 0.5648(3) 0.0343(8) Uani d . 1
H H17 0.7603 -0.1053 0.5437 0.041 Uiso calc R 1
C C18 0.4512(5) -0.2754(4) 0.6482(3) 0.0338(8) Uani d . 1
H H18 0.3443 -0.2705 0.6851 0.041 Uiso calc R 1
C C19 0.7645(5) -0.2979(4) 0.5423(3) 0.0361(9) Uani d . 1
H H19 0.8719 -0.3057 0.5067 0.043 Uiso calc R 1
C C20 0.5208(5) -0.3933(4) 0.6241(3) 0.0368(9) Uani d . 1
H H20 0.4602 -0.4668 0.6443 0.044 Uiso calc R 1

loop_
_atom_site_aniso_label
_atom_site_aniso_U_11
_atom_site_aniso_U_22
_atom_site_aniso_U_33
_atom_site_aniso_U_12
_atom_site_aniso_U_13
_atom_site_aniso_U_23
Ce1 0.02181(11) 0.01415(10) 0.02068(10) 0.00357(7) -0.00417(7) -0.00329(6)
Cl1 0.0306(4) 0.0229(4) 0.0348(4) -0.0044(3) -0.0010(4) -0.0006(3)
Cl2 0.0440(5) 0.0219(4) 0.0313(4) -0.0052(4) -0.0082(4) -0.0018(3)
Cl3 0.0570(7) 0.0563(7) 0.0524(7) -0.0063(6) -0.0124(6) 0.0020(6)
O1 0.0418(16) 0.0312(14) 0.0461(16) 0.0220(12) -0.0178(13) -0.0154(12)
O2 0.0448(16) 0.0252(13) 0.0402(15) 0.0187(12) -0.0205(13) -0.0144(11)
O3 0.0529(17) 0.0228(13) 0.0358(14) 0.0162(12) -0.0107(13) -0.0102(11)
O4 0.0410(16) 0.0239(13) 0.0414(15) 0.0138(12) -0.0041(12) -0.0098(11)
O5 0.078(2) 0.0238(13) 0.0532(18) 0.0115(14) -0.0437(18) -0.0115(13)
O6 0.0428(15) 0.0281(13) 0.0260(13) 0.0021(11) -0.0042(11) -0.0084(10)
O7 0.0617(19) 0.0198(12) 0.0246(13) 0.0018(12) 0.0009(12) -0.0012(10)
O8 0.0277(11) 0.0113(9) 0.0100(9) -0.0060(8) -0.0094(8) 0.0005(7)
N1 0.0283(15) 0.0276(15) 0.0313(15) 0.0147(12) -0.0096(13) -0.0084(12)
N2 0.0329(16) 0.0223(14) 0.0302(15) 0.0113(12) -0.0149(13) -0.0112(12)
N3 0.0283(15) 0.0237(14) 0.0255(14) 0.0099(12) -0.0070(12) -0.0096(11)
N4 0.0368(17) 0.0217(14) 0.0265(14) 0.0096(12) -0.0098(13) -0.0063(12)
C1 0.0287(19) 0.033(2) 0.035(2) 0.0093(16) 0.0029(16) 0.0026(16)
C2 0.033(2) 0.0256(19) 0.057(3) -0.0006(16) 0.0026(19) -0.0050(18)
C3 0.0281(19) 0.0261(18) 0.038(2) 0.0042(15) 0.0001(16) 0.0053(15)
C4 0.0263(19) 0.0262(19) 0.055(3) 0.0031(15) 0.0064(17) -0.0089(17)
C5 0.0246(16) 0.0227(16) 0.0233(16) 0.0061(13) -0.0077(13) -0.0023(13)
C6 0.0228(16) 0.0239(16) 0.0229(15) 0.0047(13) -0.0074(13) -0.0036(13)
C7 0.0231(17) 0.0258(18) 0.040(2) 0.0023(14) -0.0086(15) -0.0034(15)
C8 0.0294(18) 0.0284(18) 0.0264(17) 0.0065(15) -0.0031(14) 0.0006(14)
C9 0.033(2) 0.0234(17) 0.041(2) -0.0006(15) -0.0128(17) -0.0020(15)
C10 0.0299(19) 0.035(2) 0.0257(17) 0.0105(16) -0.0047(14) -0.0058(15)
C11 0.0308(19) 0.0241(17) 0.0305(18) 0.0030(14) -0.0012(15) -0.0013(14)
C12 0.0239(17) 0.0266(17) 0.0324(18) 0.0036(14) -0.0037(14) -0.0104(14)
C13 0.0246(17) 0.0265(17) 0.0313(18) 0.0064(14) -0.0009(14) -0.0069(14)
C14 0.0261(17) 0.0249(17) 0.0308(18) 0.0006(14) -0.0053(14) -0.0067(14)
C15 0.0228(16) 0.0217(16) 0.0255(16) 0.0037(13) -0.0075(13) -0.0069(13)
C16 0.0260(17) 0.0212(16) 0.0267(16) 0.0038(13) -0.0072(14) -0.0065(13)
C17 0.0250(18) 0.0266(18) 0.049(2) 0.0024(15) -0.0045(16) -0.0122(17)
C18 0.0271(19) 0.0249(18) 0.042(2) 0.0018(15) 0.0017(16) -0.0047(16)
C19 0.0257(18) 0.031(2) 0.048(2) 0.0072(15) -0.0038(17) -0.0124(17)
C20 0.038(2) 0.0220(18) 0.044(2) 0.0005(16) -0.0013(17) -0.0039(16)

loop_
_atom_type_symbol
_atom_type_description
_atom_type_scat_dispersion_real
_atom_type_scat_dispersion_imag
_atom_type_scat_source
C C 0.0033 0.0016 'International Tables Vol C Tables 4.2.6.8 and 6.1.1.4'
Ce Ce -0.2486 2.6331 'International Tables Vol C Tables 4.2.6.8 and 6.1.1.4'
Cl Cl 0.1484 0.1585 'International Tables Vol C Tables 4.2.6.8 and 6.1.1.4'
N N 0.0061 0.0033 'International Tables Vol C Tables 4.2.6.8 and 6.1.1.4'
O O 0.0106 0.0060 'International Tables Vol C Tables 4.2.6.8 and 6.1.1.4'
H H 0.0000 0.0000 'International Tables Vol C Tables 4.2.6.8 and 6.1.1.4'

loop_
_geom_angle_atom_site_label_1
_geom_angle_atom_site_label_2
_geom_angle_atom_site_label_3
_geom_angle_site_symmetry_1
_geom_angle_site_symmetry_3
_geom_angle
O1 Ce1 O5 . . 68.28(9)
O1 Ce1 O7 . . 82.33(10)
O5 Ce1 O7 . . 74.47(10)
O1 Ce1 O4 . . 141.78(10)
O5 Ce1 O4 . . 79.52(10)
O7 Ce1 O4 . . 69.30(9)
O1 Ce1 O2 . 1_645 144.12(9)
O5 Ce1 O2 . 1_645 144.07(8)
O7 Ce1 O2 . 1_645 115.80(10)
O4 Ce1 O2 . 1_645 73.45(9)
O1 Ce1 O6 . . 72.90(9)
O5 Ce1 O6 . . 117.92(10)
O7 Ce1 O6 . . 143.72(8)
O4 Ce1 O6 . . 143.38(9)
O2 Ce1 O6 1_645 . 75.39(9)
O1 Ce1 Cl1 . . 103.72(8)
O5 Ce1 Cl1 . . 74.42(8)
O7 Ce1 Cl1 . . 143.21(6)
O4 Ce1 Cl1 . . 86.13(7)
O2 Ce1 Cl1 1_645 . 80.49(7)
O6 Ce1 Cl1 . . 70.10(6)
O1 Ce1 Cl2 . . 82.29(7)
O5 Ce1 Cl2 . . 140.34(7)
O7 Ce1 Cl2 . . 75.80(7)
O4 Ce1 Cl2 . . 113.29(7)
O2 Ce1 Cl2 1_645 . 73.59(6)
O6 Ce1 Cl2 . . 74.96(6)
Cl1 Ce1 Cl2 . . 140.64(3)
N1 O1 Ce1 . . 134.5(2)
N2 O2 Ce1 . 1_465 125.79(19)
N3 O4 Ce1 . . 145.4(2)
Ce1 O5 H5A . . 119.7
Ce1 O5 H5B . . 132.0
H5A O5 H5B . . 101.3
Ce1 O6 H6A . . 128.0
Ce1 O6 H6B . . 105.8
H6A O6 H6B . . 108.1
Ce1 O7 H7B . . 129.1
Ce1 O7 H7A . . 127.5
H7B O7 H7A . . 102.5
H8A O8 H8B . . 113.1
O1 N1 C1 . . 120.0(3)
O1 N1 C2 . . 119.6(3)
C1 N1 C2 . . 120.4(3)
O2 N2 C9 . . 119.2(3)
O2 N2 C10 . . 120.0(3)
C9 N2 C10 . . 120.8(3)
O4 N3 C12 . . 120.9(3)
O4 N3 C11 . . 118.3(3)
C12 N3 C11 . . 120.8(3)
O3 N4 C19 . . 120.5(3)
O3 N4 C20 . . 119.4(3)
C19 N4 C20 . . 120.1(3)
N1 C1 C3 . . 120.4(3)
N1 C1 H1 . . 119.8
C3 C1 H1 . . 119.8
N1 C2 C4 . . 120.2(4)
N1 C2 H2 . . 119.9
C4 C2 H2 . . 119.9
C1 C3 C5 . . 121.3(4)
C1 C3 H3 . . 119.3
C5 C3 H3 . . 119.3
C2 C4 C5 . . 121.3(4)
C2 C4 H4 . . 119.4
C5 C4 H4 . . 119.4
C3 C5 C4 . . 116.3(3)
C3 C5 C6 . . 121.1(3)
C4 C5 C6 . . 122.5(3)
C8 C6 C7 . . 116.8(3)
C8 C6 C5 . . 122.1(3)
C7 C6 C5 . . 120.9(3)
C9 C7 C6 . . 120.2(3)
C9 C7 H7 . . 119.9
C6 C7 H7 . . 119.9
C10 C8 C6 . . 121.1(4)
C10 C8 H8 . . 119.5
C6 C8 H8 . . 119.5
N2 C9 C7 . . 120.8(4)
N2 C9 H9 . . 119.6
C7 C9 H9 . . 119.6
N2 C10 C8 . . 119.8(3)
N2 C10 H10 . . 120.1
C8 C10 H10 . . 120.1
N3 C11 C13 . . 119.8(3)
N3 C11 H11 . . 120.1
C13 C11 H11 . . 120.1
N3 C12 C14 . . 120.7(3)
N3 C12 H12 . . 119.6
C14 C12 H12 . . 119.6
C11 C13 C15 . . 121.2(3)
C11 C13 H13 . . 119.4
C15 C13 H13 . . 119.4
C12 C14 C15 . . 120.7(3)
C12 C14 H14 . . 119.7
C15 C14 H14 . . 119.7
C13 C15 C14 . . 116.8(3)
C13 C15 C16 . . 122.0(3)
C14 C15 C16 . . 121.2(3)
C18 C16 C17 . . 116.6(3)
C18 C16 C15 . . 121.6(3)
C17 C16 C15 . . 121.8(3)
C19 C17 C16 . . 120.6(4)
C19 C17 H17 . . 119.7
C16 C17 H17 . . 119.7
C20 C18 C16 . . 121.4(4)
C20 C18 H18 . . 119.3
C16 C18 H18 . . 119.3
N4 C19 C17 . . 120.8(4)
N4 C19 H19 . . 119.6
C17 C19 H19 . . 119.6
N4 C20 C18 . . 120.5(4)
N4 C20 H20 . . 119.7
C18 C20 H20 . . 119.7

loop_
_geom_bond_atom_site_label_1
_geom_bond_atom_site_label_2
_geom_bond_site_symmetry_2
_geom_bond_distance
Ce1 O1 . 2.454(3)
Ce1 O5 . 2.498(3)
Ce1 O7 . 2.504(3)
Ce1 O4 . 2.508(3)
Ce1 O2 1_645 2.544(3)
Ce1 O6 . 2.545(3)
Ce1 Cl1 . 2.8277(9)
Ce1 Cl2 . 2.8721(9)
O1 N1 . 1.332(4)
O2 N2 . 1.340(4)
O3 N4 . 1.332(4)
O4 N3 . 1.336(4)
O5 H5A . 0.85
O5 H5B . 0.85
O6 H6A . 0.85
O6 H6B . 0.85
O7 H7B . 0.85
O7 H7A . 0.85
O8 H8A . 0.85
O8 H8B . 0.85
N1 C1 . 1.337(5)
N1 C2 . 1.340(5)
N2 C9 . 1.343(5)
N2 C10 . 1.344(5)
N3 C12 . 1.345(5)
N3 C11 . 1.350(5)
N4 C19 . 1.339(5)
N4 C20 . 1.350(5)
C1 C3 . 1.375(5)
C1 H1 . 0.93
C2 C4 . 1.375(5)
C2 H2 . 0.93
C3 C5 . 1.380(5)
C3 H3 . 0.93
C4 C5 . 1.386(5)
C4 H4 . 0.93
C5 C6 . 1.484(4)
C6 C8 . 1.389(5)
C6 C7 . 1.402(5)
C7 C9 . 1.373(5)
C7 H7 . 0.93
C8 C10 . 1.380(5)
C8 H8 . 0.93
C9 H9 . 0.93
C10 H10 . 0.93
C11 C13 . 1.387(5)
C11 H11 . 0.93
C12 C14 . 1.377(5)
C12 H12 . 0.93
C13 C15 . 1.389(5)
C13 H13 . 0.93
C14 C15 . 1.397(5)
C14 H14 . 0.93
C15 C16 . 1.488(4)
C16 C18 . 1.384(5)
C16 C17 . 1.395(5)
C17 C19 . 1.385(5)
C17 H17 . 0.93
C18 C20 . 1.374(5)
C18 H18 . 0.93
C19 H19 . 0.93
C20 H20 . 0.93

loop_
_geom_hbond_atom_site_label_D
_geom_hbond_atom_site_label_H
_geom_hbond_atom_site_label_A
_geom_hbond_site_symmetry_A
_geom_hbond_distance_DH
_geom_hbond_distance_HA
_geom_hbond_distance_DA
_geom_hbond_angle_DHA
O5 H5A O8 . 0.85 2.06 2.896(3) 170
O5 H5B O3 1_465 0.85 1.93 2.763(4) 167
O6 H6A O2 2_477 0.85 1.90 2.716(4) 161
O6 H6B Cl2 2_567 0.85 2.50 3.214(3) 142
O7 H7A O3 2_656 0.85 1.95 2.778(4) 164
O7 H7B Cl3 . 0.85 2.17 3.014(3) 176
O8 H8B Cl3 2_566 0.85 2.32 3.059(2) 145

loop_
_geom_torsion_atom_site_label_1
_geom_torsion_atom_site_label_2
_geom_torsion_atom_site_label_3
_geom_torsion_atom_site_label_4
_geom_torsion_site_symmetry_1
_geom_torsion
O5 Ce1 O1 N1 . -168.3(4)
O7 Ce1 O1 N1 . -92.1(3)
O4 Ce1 O1 N1 . -133.7(3)
O2 Ce1 O1 N1 1_645 32.2(4)
O6 Ce1 O1 N1 . 61.1(3)
Cl1 Ce1 O1 N1 . 124.9(3)
Cl2 Ce1 O1 N1 . -15.5(3)
O1 Ce1 O4 N3 . -108.8(4)
O5 Ce1 O4 N3 . -76.3(4)
O7 Ce1 O4 N3 . -153.5(4)
O2 Ce1 O4 N3 1_645 79.8(4)
O6 Ce1 O4 N3 . 47.0(5)
Cl1 Ce1 O4 N3 . -1.5(4)
Cl2 Ce1 O4 N3 . 143.1(4)
Ce1 O1 N1 C1 . 64.5(5)
Ce1 O1 N1 C2 . -117.8(4)
Ce1 O2 N2 C9 1_465 94.6(4)
Ce1 O2 N2 C10 1_465 -84.7(4)
Ce1 O4 N3 C12 . 5.9(6)
Ce1 O4 N3 C11 . -173.3(3)
O1 N1 C1 C3 . 175.0(4)
C2 N1 C1 C3 . -2.7(6)
O1 N1 C2 C4 . -174.3(4)
C1 N1 C2 C4 . 3.4(7)
N1 C1 C3 C5 . -0.9(6)
N1 C2 C4 C5 . -0.6(7)
C1 C3 C5 C4 . 3.5(6)
C1 C3 C5 C6 . -172.9(4)
C2 C4 C5 C3 . -2.8(6)
C2 C4 C5 C6 . 173.5(4)
C3 C5 C6 C8 . -178.5(3)
C4 C5 C6 C8 . 5.3(5)
C3 C5 C6 C7 . 5.6(5)
C4 C5 C6 C7 . -170.5(4)
C8 C6 C7 C9 . -4.6(5)
C5 C6 C7 C9 . 171.5(3)
C7 C6 C8 C10 . 4.8(5)
C5 C6 C8 C10 . -171.2(3)
O2 N2 C9 C7 . -173.0(3)
C10 N2 C9 C7 . 6.3(5)
C6 C7 C9 N2 . -0.8(6)
O2 N2 C10 C8 . 173.3(3)
C9 N2 C10 C8 . -6.0(5)
C6 C8 C10 N2 . 0.3(6)
O4 N3 C11 C13 . -179.7(3)
C12 N3 C11 C13 . 1.1(5)
O4 N3 C12 C14 . -179.0(3)
C11 N3 C12 C14 . 0.2(5)
N3 C11 C13 C15 . -1.6(6)
N3 C12 C14 C15 . -1.1(5)
C11 C13 C15 C14 . 0.7(5)
C11 C13 C15 C16 . 179.1(3)
C12 C14 C15 C13 . 0.6(5)
C12 C14 C15 C16 . -177.8(3)
C13 C15 C16 C18 . -168.2(4)
C14 C15 C16 C18 . 10.2(5)
C13 C15 C16 C17 . 10.0(5)
C14 C15 C16 C17 . -171.7(3)
C18 C16 C17 C19 . 0.6(6)
C15 C16 C17 C19 . -177.7(4)
C17 C16 C18 C20 . -1.1(6)
C15 C16 C18 C20 . 177.2(4)
O3 N4 C19 C17 . 179.0(4)
C20 N4 C19 C17 . -0.7(6)
C16 C17 C19 N4 . 0.3(6)
O3 N4 C20 C18 . -179.5(4)
C19 N4 C20 C18 . 0.2(6)
C16 C18 C20 N4 . 0.7(7)
